data_7715389
loop_
_publ_author_name
'Werner, Luis'
'Hagn, Julika'
'Gerstner, Alexander'
'Radius, Udo'

_publ_section_title
;
 NHC-ligated indenyl- and fluorenyl-substituted Alanes and Gallanes:
 synthons towards indenyl- and fluorenyl-bridged
 (AlC)<sub><i>n</i></sub>-heterocycles (<i>n</i> = 2,3).
;
_journal_issue 13
_journal_name_full 'Dalton transactions (Cambridge, England : 2003)'
_journal_page_first 5932
_journal_page_last 5946
_journal_paper_doi 10.1039/d4dt00244j
_journal_volume 53
_journal_year 2024
_chemical_formula_moiety 'C25 H27 Al N2'
_chemical_formula_sum 'C25 H27 Al N2'
_chemical_formula_weight 382.46
_space_group_crystal_system monoclinic
_space_group_IT_number 14
_space_group_name_Hall '-P 2yn'
_space_group_name_H-M_alt 'P 1 21/n 1'
_atom_sites_solution_hydrogens mixed
_atom_sites_solution_primary dual
_atom_sites_solution_secondary difmap
_audit_creation_method SHELXL-2018/3
_audit_update_record
;
2024-01-25 deposited with the CCDC.	2024-03-04 downloaded from the CCDC.
;
_cell_angle_alpha 90
_cell_angle_beta 107.158(2)
_cell_angle_gamma 90
_cell_formula_units_Z 4
_cell_length_a 12.2976(2)
_cell_length_b 11.66710(10)
_cell_length_c 15.7205(2)
_cell_measurement_reflns_used 13081
_cell_measurement_temperature 100(2)
_cell_measurement_theta_max 79.1260
_cell_measurement_theta_min 4.0380
_cell_volume 2155.15(5)
_computing_cell_refinement 'CrysAlisPro 1.171.40.53 (Rigaku OD, 2019)'
_computing_data_collection 'CrysAlisPro 1.171.40.53 (Rigaku OD, 2019)'
_computing_data_reduction 'CrysAlisPro 1.171.40.53 (Rigaku OD, 2019)'
_computing_molecular_graphics 'ShelXLe (Huebschle et all, 2011)'
_computing_publication_material 'SHELXL-2014/6 (Sheldrick, 2014)'
_computing_structure_refinement 'SHELXL-2018/3 (Sheldrick, 2018)'
_computing_structure_solution 'SHELXT 2014/5 (Sheldrick, 2014)'
_diffrn_ambient_temperature 100(2)
_diffrn_detector_area_resol_mean 10.0000
_diffrn_measured_fraction_theta_full 1.000
_diffrn_measured_fraction_theta_max 0.981
_diffrn_measurement_device_type 'XtaLAB Synergy, Dualflex, HyPix'
_diffrn_measurement_method '\w scans'
_diffrn_radiation_type CuK\a
_diffrn_radiation_wavelength 1.54184
_diffrn_reflns_av_R_equivalents 0.0378
_diffrn_reflns_av_unetI/netI 0.0288
_diffrn_reflns_Laue_measured_fraction_full 1.000
_diffrn_reflns_Laue_measured_fraction_max 0.981
_diffrn_reflns_limit_h_max 15
_diffrn_reflns_limit_h_min -14
_diffrn_reflns_limit_k_max 8
_diffrn_reflns_limit_k_min -14
_diffrn_reflns_limit_l_max 20
_diffrn_reflns_limit_l_min -19
_diffrn_reflns_number 22682
_diffrn_reflns_point_group_measured_fraction_full 1.000
_diffrn_reflns_point_group_measured_fraction_max 0.981
_diffrn_reflns_theta_full 72.000
_diffrn_reflns_theta_max 79.834
_diffrn_reflns_theta_min 4.035
_diffrn_source 'micro-focus sealed X-ray tube'
_exptl_absorpt_coefficient_mu 0.897
_exptl_absorpt_correction_T_max 1.000
_exptl_absorpt_correction_T_min 0.560
_exptl_absorpt_correction_type gaussian
_exptl_absorpt_process_details
;
CrysAlisPro 1.171.41.73a (Rigaku Oxford Diffraction, 2020)
Numerical absorption correction based on gaussian integration over
a multifaceted crystal model
Empirical absorption correction using spherical harmonics,
implemented in SCALE3 ABSPACK scaling algorithm.
;
_exptl_crystal_colour colourless
_exptl_crystal_density_diffrn 1.179
_exptl_crystal_description block
_exptl_crystal_F_000 816
_exptl_crystal_size_max 0.260
_exptl_crystal_size_mid 0.180
_exptl_crystal_size_min 0.140
_refine_diff_density_max 0.270
_refine_diff_density_min -0.252
_refine_diff_density_rms 0.046
_refine_ls_extinction_method none
_refine_ls_goodness_of_fit_ref 1.047
_refine_ls_hydrogen_treatment mixed
_refine_ls_matrix_type full
_refine_ls_number_parameters 346
_refine_ls_number_reflns 4602
_refine_ls_number_restraints 281
_refine_ls_restrained_S_all 1.024
_refine_ls_R_factor_all 0.0444
_refine_ls_R_factor_gt 0.0403
_refine_ls_shift/su_max 0.000
_refine_ls_shift/su_mean 0.000
_refine_ls_structure_factor_coef Fsqd
_refine_ls_weighting_details 'w=1/[\s^2^(Fo^2^)+(0.0476P)^2^+1.1801P] where P=(Fo^2^+2Fc^2^)/3'
_refine_ls_weighting_scheme calc
_refine_ls_wR_factor_gt 0.1046
_refine_ls_wR_factor_ref 0.1070
_reflns_Friedel_coverage 0.000
_reflns_number_gt 4154
_reflns_number_total 4602
_reflns_threshold_expression 'I > 2\s(I)'
_cod_data_source_file d4dt00244j2.cif
_cod_data_source_block compound_15
_cod_depositor_comments 'Adding full bibliography for 7715387--7715402.cif.'
_cod_original_sg_symbol_H-M 'P 21/n'
_cod_database_code 7715389
_shelx_shelxl_version_number 2018/3
_shelx_space_group_comment
;
The symmetry employed for this shelxl refinement is uniquely defined
by the following loop, which should always be used as a source of
symmetry information in preference to the above space-group names.
They are only intended as comments.
;
_shelx_estimated_absorpt_t_min 0.800
_shelx_estimated_absorpt_t_max 0.885

loop_
_space_group_symop_operation_xyz
'x, y, z'
'-x+1/2, y+1/2, -z+1/2'
'-x, -y, -z'
'x-1/2, -y-1/2, z-1/2'

loop_
_atom_site_label
_atom_site_type_symbol
_atom_site_fract_x
_atom_site_fract_y
_atom_site_fract_z
_atom_site_U_iso_or_equiv
_atom_site_adp_type
_atom_site_occupancy
_atom_site_site_symmetry_order
_atom_site_calc_flag
_atom_site_refinement_flags_posn
_atom_site_refinement_flags_adp
_atom_site_refinement_flags_occupancy
_atom_site_disorder_assembly
_atom_site_disorder_group
Al01 Al 0.54465(3) 0.55007(3) 0.21915(3) 0.01939(11) Uani 1 1 d . . . . .
N002 N 0.48013(9) 0.29408(9) 0.19766(7) 0.0193(2) Uani 1 1 d . . . . .
N003 N 0.56368(9) 0.34793(9) 0.10289(7) 0.0189(2) Uani 1 1 d . . . . .
C004 C 0.53077(11) 0.38564(11) 0.17309(9) 0.0192(3) Uani 1 1 d . . . . .
C006 C 0.48040(12) 0.20018(11) 0.14380(9) 0.0218(3) Uani 1 1 d . . . . .
C008 C 0.53395(12) 0.23401(11) 0.08386(9) 0.0218(3) Uani 1 1 d . . . . .
C00C C 0.43588(13) 0.28905(12) 0.27428(9) 0.0247(3) Uani 1 1 d . . . . .
H00A H 0.472230 0.225666 0.313244 0.037 Uiso 1 1 calc R U . . .
H00B H 0.353403 0.276755 0.253621 0.037 Uiso 1 1 calc R U . . .
H00C H 0.452338 0.361349 0.307323 0.037 Uiso 1 1 calc R U . . .
C00D C 0.63133(12) 0.41412(12) 0.05764(9) 0.0244(3) Uani 1 1 d . . . . .
H00D H 0.603796 0.399267 -0.006514 0.037 Uiso 1 1 calc R U . . .
H00E H 0.711414 0.391397 0.080439 0.037 Uiso 1 1 calc R U . . .
H00F H 0.624060 0.496018 0.068716 0.037 Uiso 1 1 calc R U . . .
C00F C 0.55937(14) 0.16905(12) 0.01041(10) 0.0277(3) Uani 1 1 d . . . . .
H00G H 0.524727 0.092779 0.005792 0.042 Uiso 1 1 calc R U . . .
H00H H 0.641952 0.161317 0.022919 0.042 Uiso 1 1 calc R U . . .
H00I H 0.528148 0.210324 -0.045823 0.042 Uiso 1 1 calc R U . . .
C00J C 0.42721(14) 0.08864(12) 0.15485(11) 0.0298(3) Uani 1 1 d . . . . .
H00J H 0.436121 0.034397 0.109779 0.045 Uiso 1 1 calc R U . . .
H00K H 0.346073 0.100238 0.147693 0.045 Uiso 1 1 calc R U . . .
H00L H 0.464451 0.057911 0.214348 0.045 Uiso 1 1 calc R U . . .
C1_1 C 0.4169(9) 0.5887(6) 0.2627(6) 0.0247(18) Uani 0.434(16) 1 d DG U P A 1
H1_1 H 0.405616 0.536444 0.309842 0.030 Uiso 0.434(16) 1 calc R U P A 1
C2_1 C 0.4463(8) 0.7085(7) 0.2916(5) 0.0246(14) Uani 0.434(16) 1 d D U P A 1
H2_1 H 0.501559 0.729898 0.345516 0.029 Uiso 0.434(16) 1 calc R U P A 1
C3_1 C 0.3837(8) 0.7836(5) 0.2309(6) 0.0254(14) Uani 0.434(16) 1 d D U P A 1
H3_1 H 0.392610 0.864481 0.233207 0.030 Uiso 0.434(16) 1 calc R U P A 1
C4_1 C 0.3017(8) 0.7213(4) 0.1625(6) 0.0254(14) Uani 0.434(16) 1 d D U P A 1
C5_1 C 0.2161(8) 0.7572(7) 0.0863(5) 0.0290(14) Uani 0.434(16) 1 d D U P A 1
H5_1 H 0.208567 0.835845 0.069987 0.035 Uiso 0.434(16) 1 calc R U P A 1
C6_1 C 0.1434(7) 0.6770(9) 0.0355(4) 0.0310(15) Uani 0.434(16) 1 d D U P A 1
H6_1 H 0.083753 0.701171 -0.014864 0.037 Uiso 0.434(16) 1 calc R U P A 1
C7_1 C 0.1557(8) 0.5607(8) 0.0569(6) 0.0344(16) Uani 0.434(16) 1 d D U P A 1
H7_1 H 0.104573 0.506889 0.020663 0.041 Uiso 0.434(16) 1 calc R U P A 1
C8_1 C 0.2418(12) 0.5226(6) 0.1304(9) 0.0292(17) Uani 0.434(16) 1 d D U P A 1
H8_1 H 0.250088 0.443256 0.144292 0.035 Uiso 0.434(16) 1 calc R U P A 1
C9_1 C 0.3159(11) 0.6027(4) 0.1836(7) 0.0234(16) Uani 0.434(16) 1 d D U P A 1
C1_11 C 0.4045(6) 0.6026(5) 0.2623(4) 0.0170(10) Uani 0.566(16) 1 d D U P A 2
H1A_11 H 0.394550 0.559392 0.314459 0.020 Uiso 0.566(16) 1 calc R U P A 2
C2_11 C 0.4255(6) 0.7270(5) 0.2770(4) 0.0241(11) Uani 0.566(16) 1 d D U P A 2
H2A_11 H 0.479547 0.759330 0.327440 0.029 Uiso 0.566(16) 1 calc R U P A 2
C3_11 C 0.3575(6) 0.7887(4) 0.2088(5) 0.0254(10) Uani 0.566(16) 1 d D U P A 2
H3A_11 H 0.359729 0.869541 0.202535 0.031 Uiso 0.566(16) 1 calc R U P A 2
C4_11 C 0.2816(6) 0.7124(3) 0.1476(4) 0.0230(10) Uani 0.566(16) 1 d D U P A 2
C5_11 C 0.1915(6) 0.7324(5) 0.0698(4) 0.0252(10) Uani 0.566(16) 1 d D U P A 2
H5A_11 H 0.175655 0.807816 0.046729 0.030 Uiso 0.566(16) 1 calc R U P A 2
C6_11 C 0.1265(5) 0.6415(6) 0.0277(4) 0.0270(10) Uani 0.566(16) 1 d D U P A 2
H6A_11 H 0.065075 0.654710 -0.024450 0.032 Uiso 0.566(16) 1 calc R U P A 2
C7_11 C 0.1493(6) 0.5301(5) 0.0603(4) 0.0272(10) Uani 0.566(16) 1 d D U P A 2
H7A_11 H 0.103021 0.468680 0.030226 0.033 Uiso 0.566(16) 1 calc R U P A 2
C8_11 C 0.2390(9) 0.5077(4) 0.1363(6) 0.0239(12) Uani 0.566(16) 1 d D U P A 2
H8A_11 H 0.254903 0.431506 0.157575 0.029 Uiso 0.566(16) 1 calc R U P A 2
C9_11 C 0.3053(8) 0.5990(3) 0.1809(5) 0.0205(12) Uani 0.566(16) 1 d D U P A 2
C1_2 C 0.69243(13) 0.56180(13) 0.32139(10) 0.0272(3) Uani 1 1 d . . . . .
H1_2 H 0.708995 0.640023 0.348088 0.033 Uiso 1 1 calc R U . . .
C2_2 C 0.77752(13) 0.51841(15) 0.28031(10) 0.0327(3) Uani 1 1 d . . . . .
H2_2 H 0.807223 0.561046 0.240718 0.039 Uiso 1 1 calc R U . . .
C3_2 C 0.80773(13) 0.40940(15) 0.30664(11) 0.0323(3) Uani 1 1 d . . . . .
H3_2 H 0.857259 0.362247 0.285557 0.039 Uiso 1 1 calc R U . . .
C4_2 C 0.75212(12) 0.37683(13) 0.37207(10) 0.0257(3) Uani 1 1 d . . . . .
C5_2 C 0.75523(13) 0.27580(14) 0.42081(11) 0.0309(3) Uani 1 1 d . . . . .
H5_2 H 0.797302 0.211412 0.411050 0.037 Uiso 1 1 calc R U . . .
C6_2 C 0.69656(14) 0.27081(14) 0.48313(11) 0.0339(3) Uani 1 1 d . . . . .
H6_2 H 0.699227 0.202761 0.516868 0.041 Uiso 1 1 calc R U . . .
C7_2 C 0.63322(13) 0.36445(15) 0.49736(10) 0.0313(3) Uani 1 1 d . . . . .
H7_2 H 0.594055 0.359539 0.541063 0.038 Uiso 1 1 calc R U . . .
C8_2 C 0.62689(13) 0.46431(13) 0.44851(9) 0.0266(3) Uani 1 1 d . . . . .
H8_2 H 0.582945 0.527353 0.457975 0.032 Uiso 1 1 calc R U . . .
C9_2 C 0.68601(12) 0.47124(12) 0.38501(9) 0.0232(3) Uani 1 1 d . . . . .
H1 H 0.5458(15) 0.6296(15) 0.1415(12) 0.031(5) Uiso 1 1 d . . . . .

loop_
_atom_site_aniso_label
_atom_site_aniso_U_11
_atom_site_aniso_U_22
_atom_site_aniso_U_33
_atom_site_aniso_U_23
_atom_site_aniso_U_13
_atom_site_aniso_U_12
Al01 0.0221(2) 0.0181(2) 0.01789(19) -0.00034(14) 0.00589(15) -0.00282(15)
N002 0.0199(5) 0.0185(5) 0.0203(5) 0.0009(4) 0.0072(4) -0.0010(4)
N003 0.0199(5) 0.0189(5) 0.0184(5) -0.0001(4) 0.0063(4) -0.0004(4)
C004 0.0197(6) 0.0193(6) 0.0186(6) 0.0010(5) 0.0057(5) -0.0012(5)
C006 0.0226(6) 0.0185(6) 0.0235(6) -0.0001(5) 0.0057(5) 0.0002(5)
C008 0.0229(6) 0.0189(6) 0.0229(6) -0.0008(5) 0.0058(5) 0.0008(5)
C00C 0.0288(7) 0.0238(7) 0.0251(7) 0.0016(5) 0.0133(6) -0.0015(5)
C00D 0.0288(7) 0.0248(7) 0.0232(6) 0.0002(5) 0.0129(6) -0.0033(6)
C00F 0.0355(8) 0.0232(7) 0.0271(7) -0.0031(6) 0.0134(6) 0.0009(6)
C00J 0.0335(8) 0.0205(7) 0.0375(8) -0.0001(6) 0.0139(7) -0.0038(6)
C1_1 0.029(3) 0.018(2) 0.027(2) -0.0039(17) 0.008(2) 0.0027(19)
C2_1 0.030(3) 0.020(2) 0.026(2) 0.0021(17) 0.0126(17) 0.0090(19)
C3_1 0.030(3) 0.019(2) 0.029(3) 0.0016(18) 0.011(2) 0.0059(18)
C4_1 0.026(3) 0.026(2) 0.028(2) 0.0087(18) 0.0133(18) 0.0071(17)
C5_1 0.029(3) 0.030(2) 0.032(3) 0.008(2) 0.0154(19) 0.009(2)
C6_1 0.026(3) 0.035(4) 0.031(2) 0.008(2) 0.0074(18) 0.009(2)
C7_1 0.026(2) 0.041(4) 0.034(2) 0.001(3) 0.0052(18) 0.003(3)
C8_1 0.025(3) 0.033(3) 0.033(3) 0.004(2) 0.013(2) 0.005(3)
C9_1 0.022(3) 0.026(2) 0.028(3) 0.001(2) 0.015(2) 0.0019(19)
C1_11 0.0194(17) 0.0168(18) 0.0190(17) -0.0012(13) 0.0122(12) 0.0055(13)
C2_11 0.026(2) 0.018(2) 0.029(2) -0.0062(17) 0.0092(15) 0.0017(17)
C3_11 0.029(2) 0.0191(15) 0.032(2) 0.0043(14) 0.0138(16) 0.0031(13)
C4_11 0.025(2) 0.0228(16) 0.0270(19) 0.0005(13) 0.0163(14) 0.0040(12)
C5_11 0.026(2) 0.0220(19) 0.031(2) 0.0055(16) 0.0129(15) 0.0038(16)
C6_11 0.0254(17) 0.027(2) 0.0285(15) 0.0018(16) 0.0079(12) 0.0026(17)
C7_11 0.0235(16) 0.0237(19) 0.0327(17) 0.0006(15) 0.0058(13) 0.0023(15)
C8_11 0.0216(19) 0.0211(16) 0.028(2) 0.0017(14) 0.0053(17) 0.0012(14)
C9_11 0.020(2) 0.0223(18) 0.0221(19) 0.0021(16) 0.0108(15) 0.0052(15)
C1_2 0.0259(7) 0.0261(7) 0.0252(7) -0.0003(6) 0.0008(6) -0.0057(6)
C2_2 0.0222(7) 0.0463(9) 0.0272(7) 0.0030(7) 0.0038(6) -0.0099(6)
C3_2 0.0214(7) 0.0465(9) 0.0296(8) -0.0021(7) 0.0083(6) 0.0013(6)
C4_2 0.0200(7) 0.0311(7) 0.0243(7) -0.0026(6) 0.0039(5) 0.0001(5)
C5_2 0.0290(8) 0.0279(7) 0.0329(8) -0.0005(6) 0.0046(6) 0.0054(6)
C6_2 0.0352(8) 0.0330(8) 0.0298(8) 0.0073(6) 0.0039(6) -0.0005(7)
C7_2 0.0297(8) 0.0437(9) 0.0204(7) 0.0012(6) 0.0070(6) -0.0017(7)
C8_2 0.0262(7) 0.0311(7) 0.0208(6) -0.0056(6) 0.0042(5) 0.0021(6)
C9_2 0.0218(6) 0.0243(7) 0.0205(6) -0.0026(5) 0.0013(5) -0.0029(5)

loop_
_atom_type_symbol
_atom_type_description
_atom_type_scat_dispersion_real
_atom_type_scat_dispersion_imag
_atom_type_scat_source
C C 0.0181 0.0091 'International Tables Vol C Tables 4.2.6.8 and 6.1.1.4'
H H 0.0000 0.0000 'International Tables Vol C Tables 4.2.6.8 and 6.1.1.4'
N N 0.0311 0.0180 'International Tables Vol C Tables 4.2.6.8 and 6.1.1.4'
Al Al 0.2130 0.2455 'International Tables Vol C Tables 4.2.6.8 and 6.1.1.4'

loop_
_geom_angle_atom_site_label_1
_geom_angle_atom_site_label_2
_geom_angle_atom_site_label_3
_geom_angle
_geom_angle_site_symmetry_1
_geom_angle_site_symmetry_3
_geom_angle_publ_flag
C1_1 Al01 C004 110.6(2) . . ?
C1_1 Al01 C1_2 109.31(19) . . ?
C004 Al01 C1_2 107.70(6) . . ?
C004 Al01 C1_11 113.23(15) . . ?
C1_2 Al01 C1_11 110.30(13) . . ?
C1_1 Al01 H1 109.8(7) . . ?
C004 Al01 H1 107.8(7) . . ?
C1_2 Al01 H1 111.7(7) . . ?
C1_11 Al01 H1 106.2(7) . . ?
C004 N002 C006 111.51(11) . . ?
C004 N002 C00C 125.68(11) . . ?
C006 N002 C00C 122.71(11) . . ?
C004 N003 C008 111.30(11) . . ?
C004 N003 C00D 124.96(11) . . ?
C008 N003 C00D 123.51(11) . . ?
N002 C004 N003 104.47(11) . . ?
N002 C004 Al01 129.82(10) . . ?
N003 C004 Al01 125.47(9) . . ?
C008 C006 N002 106.46(12) . . ?
C008 C006 C00J 130.88(13) . . ?
N002 C006 C00J 122.64(12) . . ?
C006 C008 N003 106.25(12) . . ?
C006 C008 C00F 130.23(13) . . ?
N003 C008 C00F 123.52(12) . . ?
N002 C00C H00A 109.5 . . ?
N002 C00C H00B 109.5 . . ?
H00A C00C H00B 109.5 . . ?
N002 C00C H00C 109.5 . . ?
H00A C00C H00C 109.5 . . ?
H00B C00C H00C 109.5 . . ?
N003 C00D H00D 109.5 . . ?
N003 C00D H00E 109.5 . . ?
H00D C00D H00E 109.5 . . ?
N003 C00D H00F 109.5 . . ?
H00D C00D H00F 109.5 . . ?
H00E C00D H00F 109.5 . . ?
C008 C00F H00G 109.5 . . ?
C008 C00F H00H 109.5 . . ?
H00G C00F H00H 109.5 . . ?
C008 C00F H00I 109.5 . . ?
H00G C00F H00I 109.5 . . ?
H00H C00F H00I 109.5 . . ?
C006 C00J H00J 109.5 . . ?
C006 C00J H00K 109.5 . . ?
H00J C00J H00K 109.5 . . ?
C006 C00J H00L 109.5 . . ?
H00J C00J H00L 109.5 . . ?
H00K C00J H00L 109.5 . . ?
C2_1 C1_1 C9_1 102.8(2) . . ?
C2_1 C1_1 Al01 100.2(6) . . ?
C9_1 C1_1 Al01 107.1(8) . . ?
C2_1 C1_1 H1_1 115.0 . . ?
C9_1 C1_1 H1_1 115.0 . . ?
Al01 C1_1 H1_1 115.0 . . ?
C3_1 C2_1 C1_1 110.9(2) . . ?
C3_1 C2_1 H2_1 124.5 . . ?
C1_1 C2_1 H2_1 124.5 . . ?
C2_1 C3_1 C4_1 109.15(18) . . ?
C2_1 C3_1 H3_1 125.4 . . ?
C4_1 C3_1 H3_1 125.4 . . ?
C5_1 C4_1 C9_1 119.9(3) . . ?
C5_1 C4_1 C3_1 132.2(3) . . ?
C9_1 C4_1 C3_1 107.9(2) . . ?
C6_1 C5_1 C4_1 119.2(2) . . ?
C6_1 C5_1 H5_1 120.4 . . ?
C4_1 C5_1 H5_1 120.4 . . ?
C5_1 C6_1 C7_1 121.1(2) . . ?
C5_1 C6_1 H6_1 119.4 . . ?
C7_1 C6_1 H6_1 119.4 . . ?
C8_1 C7_1 C6_1 120.9(3) . . ?
C8_1 C7_1 H7_1 119.6 . . ?
C6_1 C7_1 H7_1 119.6 . . ?
C7_1 C8_1 C9_1 119.1(2) . . ?
C7_1 C8_1 H8_1 120.5 . . ?
C9_1 C8_1 H8_1 120.5 . . ?
C8_1 C9_1 C4_1 119.9(2) . . ?
C8_1 C9_1 C1_1 131.6(2) . . ?
C4_1 C9_1 C1_1 108.5(2) . . ?
C2_11 C1_11 C9_11 102.9(2) . . ?
C2_11 C1_11 Al01 102.2(4) . . ?
C9_11 C1_11 Al01 104.7(5) . . ?
C2_11 C1_11 H1A_11 115.1 . . ?
C9_11 C1_11 H1A_11 115.1 . . ?
Al01 C1_11 H1A_11 115.1 . . ?
C3_11 C2_11 C1_11 111.0(2) . . ?
C3_11 C2_11 H2A_11 124.5 . . ?
C1_11 C2_11 H2A_11 124.5 . . ?
C2_11 C3_11 C4_11 109.18(17) . . ?
C2_11 C3_11 H3A_11 125.4 . . ?
C4_11 C3_11 H3A_11 125.4 . . ?
C5_11 C4_11 C9_11 119.9(3) . . ?
C5_11 C4_11 C3_11 132.0(2) . . ?
C9_11 C4_11 C3_11 107.9(2) . . ?
C6_11 C5_11 C4_11 119.2(2) . . ?
C6_11 C5_11 H5A_11 120.4 . . ?
C4_11 C5_11 H5A_11 120.4 . . ?
C5_11 C6_11 C7_11 121.1(2) . . ?
C5_11 C6_11 H6A_11 119.4 . . ?
C7_11 C6_11 H6A_11 119.4 . . ?
C8_11 C7_11 C6_11 120.9(3) . . ?
C8_11 C7_11 H7A_11 119.6 . . ?
C6_11 C7_11 H7A_11 119.6 . . ?
C7_11 C8_11 C9_11 119.0(2) . . ?
C7_11 C8_11 H8A_11 120.5 . . ?
C9_11 C8_11 H8A_11 120.5 . . ?
C8_11 C9_11 C4_11 119.9(2) . . ?
C8_11 C9_11 C1_11 131.51(18) . . ?
C4_11 C9_11 C1_11 108.6(2) . . ?
C2_2 C1_2 C9_2 103.80(13) . . ?
C2_2 C1_2 Al01 102.36(10) . . ?
C9_2 C1_2 Al01 105.81(9) . . ?
C2_2 C1_2 H1_2 114.5 . . ?
C9_2 C1_2 H1_2 114.5 . . ?
Al01 C1_2 H1_2 114.5 . . ?
C3_2 C2_2 C1_2 110.80(14) . . ?
C3_2 C2_2 H2_2 124.6 . . ?
C1_2 C2_2 H2_2 124.6 . . ?
C2_2 C3_2 C4_2 108.65(14) . . ?
C2_2 C3_2 H3_2 125.7 . . ?
C4_2 C3_2 H3_2 125.7 . . ?
C5_2 C4_2 C9_2 119.95(14) . . ?
C5_2 C4_2 C3_2 132.00(14) . . ?
C9_2 C4_2 C3_2 108.04(13) . . ?
C6_2 C5_2 C4_2 119.27(14) . . ?
C6_2 C5_2 H5_2 120.4 . . ?
C4_2 C5_2 H5_2 120.4 . . ?
C5_2 C6_2 C7_2 120.93(15) . . ?
C5_2 C6_2 H6_2 119.5 . . ?
C7_2 C6_2 H6_2 119.5 . . ?
C8_2 C7_2 C6_2 120.78(14) . . ?
C8_2 C7_2 H7_2 119.6 . . ?
C6_2 C7_2 H7_2 119.6 . . ?
C7_2 C8_2 C9_2 119.20(14) . . ?
C7_2 C8_2 H8_2 120.4 . . ?
C9_2 C8_2 H8_2 120.4 . . ?
C8_2 C9_2 C4_2 119.84(13) . . ?
C8_2 C9_2 C1_2 131.97(14) . . ?
C4_2 C9_2 C1_2 108.16(13) . . ?

loop_
_geom_bond_atom_site_label_1
_geom_bond_atom_site_label_2
_geom_bond_distance
_geom_bond_site_symmetry_2
_geom_bond_publ_flag
Al01 C1_1 1.943(14) . ?
Al01 C004 2.0397(14) . ?
Al01 C1_2 2.0448(15) . ?
Al01 C1_11 2.120(9) . ?
Al01 H1 1.536(18) . ?
N002 C004 1.3491(17) . ?
N002 C006 1.3853(17) . ?
N002 C00C 1.4618(17) . ?
N003 C004 1.3561(17) . ?
N003 C008 1.3875(17) . ?
N003 C00D 1.4641(17) . ?
C006 C008 1.3577(19) . ?
C006 C00J 1.4894(19) . ?
C008 C00F 1.4895(19) . ?
C00C H00A 0.9800 . ?
C00C H00B 0.9800 . ?
C00C H00C 0.9800 . ?
C00D H00D 0.9800 . ?
C00D H00E 0.9800 . ?
C00D H00F 0.9800 . ?
C00F H00G 0.9800 . ?
C00F H00H 0.9800 . ?
C00F H00I 0.9800 . ?
C00J H00J 0.9800 . ?
C00J H00K 0.9800 . ?
C00J H00L 0.9800 . ?
C1_1 C2_1 1.481(3) . ?
C1_1 C9_1 1.486(3) . ?
C1_1 H1_1 1.0000 . ?
C2_1 C3_1 1.355(4) . ?
C2_1 H2_1 0.9500 . ?
C3_1 C4_1 1.435(4) . ?
C3_1 H3_1 0.9500 . ?
C4_1 C5_1 1.406(4) . ?
C4_1 C9_1 1.421(2) . ?
C5_1 C6_1 1.375(4) . ?
C5_1 H5_1 0.9500 . ?
C6_1 C7_1 1.395(4) . ?
C6_1 H6_1 0.9500 . ?
C7_1 C8_1 1.390(3) . ?
C7_1 H7_1 0.9500 . ?
C8_1 C9_1 1.398(3) . ?
C8_1 H8_1 0.9500 . ?
C1_11 C2_11 1.481(3) . ?
C1_11 C9_11 1.486(3) . ?
C1_11 H1A_11 1.0000 . ?
C2_11 C3_11 1.355(4) . ?
C2_11 H2A_11 0.9500 . ?
C3_11 C4_11 1.435(4) . ?
C3_11 H3A_11 0.9500 . ?
C4_11 C5_11 1.406(4) . ?
C4_11 C9_11 1.421(2) . ?
C5_11 C6_11 1.375(4) . ?
C5_11 H5A_11 0.9500 . ?
C6_11 C7_11 1.395(4) . ?
C6_11 H6A_11 0.9500 . ?
C7_11 C8_11 1.390(3) . ?
C7_11 H7A_11 0.9500 . ?
C8_11 C9_11 1.398(3) . ?
C8_11 H8A_11 0.9500 . ?
C1_2 C2_2 1.472(2) . ?
C1_2 C9_2 1.473(2) . ?
C1_2 H1_2 1.0000 . ?
C2_2 C3_2 1.355(2) . ?
C2_2 H2_2 0.9500 . ?
C3_2 C4_2 1.444(2) . ?
C3_2 H3_2 0.9500 . ?
C4_2 C5_2 1.400(2) . ?
C4_2 C9_2 1.419(2) . ?
C5_2 C6_2 1.379(2) . ?
C5_2 H5_2 0.9500 . ?
C6_2 C7_2 1.398(2) . ?
C6_2 H6_2 0.9500 . ?
C7_2 C8_2 1.385(2) . ?
C7_2 H7_2 0.9500 . ?
C8_2 C9_2 1.400(2) . ?
C8_2 H8_2 0.9500 . ?

loop_
_geom_torsion_atom_site_label_1
_geom_torsion_atom_site_label_2
_geom_torsion_atom_site_label_3
_geom_torsion_atom_site_label_4
_geom_torsion
_geom_torsion_site_symmetry_1
_geom_torsion_site_symmetry_2
_geom_torsion_site_symmetry_3
_geom_torsion_site_symmetry_4
_geom_torsion_publ_flag
C006 N002 C004 N003 -0.28(15) . . . . ?
C00C N002 C004 N003 176.14(12) . . . . ?
C006 N002 C004 Al01 174.25(10) . . . . ?
C00C N002 C004 Al01 -9.3(2) . . . . ?
C008 N003 C004 N002 -0.03(15) . . . . ?
C00D N003 C004 N002 -174.59(12) . . . . ?
C008 N003 C004 Al01 -174.87(9) . . . . ?
C00D N003 C004 Al01 10.56(19) . . . . ?
C004 N002 C006 C008 0.49(16) . . . . ?
C00C N002 C006 C008 -176.06(12) . . . . ?
C004 N002 C006 C00J -178.37(13) . . . . ?
C00C N002 C006 C00J 5.1(2) . . . . ?
N002 C006 C008 N003 -0.47(15) . . . . ?
C00J C006 C008 N003 178.26(14) . . . . ?
N002 C006 C008 C00F 179.66(14) . . . . ?
C00J C006 C008 C00F -1.6(3) . . . . ?
C004 N003 C008 C006 0.32(15) . . . . ?
C00D N003 C008 C006 174.98(12) . . . . ?
C004 N003 C008 C00F -179.80(13) . . . . ?
C00D N003 C008 C00F -5.1(2) . . . . ?
C9_1 C1_1 C2_1 C3_1 -8.5(10) . . . . ?
Al01 C1_1 C2_1 C3_1 101.8(6) . . . . ?
C1_1 C2_1 C3_1 C4_1 5.5(9) . . . . ?
C2_1 C3_1 C4_1 C5_1 178.6(10) . . . . ?
C2_1 C3_1 C4_1 C9_1 0.1(11) . . . . ?
C9_1 C4_1 C5_1 C6_1 3.3(13) . . . . ?
C3_1 C4_1 C5_1 C6_1 -175.0(9) . . . . ?
C4_1 C5_1 C6_1 C7_1 -2.2(12) . . . . ?
C5_1 C6_1 C7_1 C8_1 0.3(16) . . . . ?
C6_1 C7_1 C8_1 C9_1 1(2) . . . . ?
C7_1 C8_1 C9_1 C4_1 1(2) . . . . ?
C7_1 C8_1 C9_1 C1_1 -177.2(14) . . . . ?
C5_1 C4_1 C9_1 C8_1 -2.6(19) . . . . ?
C3_1 C4_1 C9_1 C8_1 176.1(15) . . . . ?
C5_1 C4_1 C9_1 C1_1 175.8(10) . . . . ?
C3_1 C4_1 C9_1 C1_1 -5.5(12) . . . . ?
C2_1 C1_1 C9_1 C8_1 -173.6(19) . . . . ?
Al01 C1_1 C9_1 C8_1 81.3(19) . . . . ?
C2_1 C1_1 C9_1 C4_1 8.3(11) . . . . ?
Al01 C1_1 C9_1 C4_1 -96.8(10) . . . . ?
C9_11 C1_11 C2_11 C3_11 -6.1(7) . . . . ?
Al01 C1_11 C2_11 C3_11 102.3(5) . . . . ?
C1_11 C2_11 C3_11 C4_11 4.0(7) . . . . ?
C2_11 C3_11 C4_11 C5_11 176.0(7) . . . . ?
C2_11 C3_11 C4_11 C9_11 0.0(8) . . . . ?
C9_11 C4_11 C5_11 C6_11 0.8(9) . . . . ?
C3_11 C4_11 C5_11 C6_11 -174.8(7) . . . . ?
C4_11 C5_11 C6_11 C7_11 -0.6(8) . . . . ?
C5_11 C6_11 C7_11 C8_11 -0.3(11) . . . . ?
C6_11 C7_11 C8_11 C9_11 1.1(16) . . . . ?
C7_11 C8_11 C9_11 C4_11 -0.9(18) . . . . ?
C7_11 C8_11 C9_11 C1_11 179.7(10) . . . . ?
C5_11 C4_11 C9_11 C8_11 0.0(14) . . . . ?
C3_11 C4_11 C9_11 C8_11 176.5(11) . . . . ?
C5_11 C4_11 C9_11 C1_11 179.5(7) . . . . ?
C3_11 C4_11 C9_11 C1_11 -4.0(9) . . . . ?
C2_11 C1_11 C9_11 C8_11 -174.6(14) . . . . ?
Al01 C1_11 C9_11 C8_11 78.9(14) . . . . ?
C2_11 C1_11 C9_11 C4_11 6.0(8) . . . . ?
Al01 C1_11 C9_11 C4_11 -100.6(7) . . . . ?
C9_2 C1_2 C2_2 C3_2 7.21(16) . . . . ?
Al01 C1_2 C2_2 C3_2 -102.73(13) . . . . ?
C1_2 C2_2 C3_2 C4_2 -4.61(18) . . . . ?
C2_2 C3_2 C4_2 C5_2 -179.02(16) . . . . ?
C2_2 C3_2 C4_2 C9_2 -0.06(17) . . . . ?
C9_2 C4_2 C5_2 C6_2 -2.1(2) . . . . ?
C3_2 C4_2 C5_2 C6_2 176.77(16) . . . . ?
C4_2 C5_2 C6_2 C7_2 0.8(2) . . . . ?
C5_2 C6_2 C7_2 C8_2 0.7(2) . . . . ?
C6_2 C7_2 C8_2 C9_2 -0.8(2) . . . . ?
C7_2 C8_2 C9_2 C4_2 -0.5(2) . . . . ?
C7_2 C8_2 C9_2 C1_2 177.21(14) . . . . ?
C5_2 C4_2 C9_2 C8_2 2.0(2) . . . . ?
C3_2 C4_2 C9_2 C8_2 -177.13(13) . . . . ?
C5_2 C4_2 C9_2 C1_2 -176.26(13) . . . . ?
C3_2 C4_2 C9_2 C1_2 4.63(16) . . . . ?
C2_2 C1_2 C9_2 C8_2 175.03(15) . . . . ?
Al01 C1_2 C9_2 C8_2 -77.59(17) . . . . ?
C2_2 C1_2 C9_2 C4_2 -7.03(15) . . . . ?
Al01 C1_2 C9_2 C4_2 100.35(11) . . . . ?
